data_4340604
loop_
_publ_author_name
'Chalmers, Brian A.'
'Athukorala Arachchige, Kasun S.'
'Prentis, Joanna K. D.'
'Knight, Fergus R.'
'Kilian, Petr'
'Slawin, Alexandra M. Z.'
'Woollins, J. Derek'

_publ_section_title
;
 Sterically Encumbered Tin and Phosphorus peri-Substituted Acenaphthenes.
;
_journal_issue 16
_journal_name_full 'Inorganic chemistry'
_journal_page_first 8795
_journal_page_last 8808
_journal_paper_doi 10.1021/ic5014768
_journal_volume 53
_journal_year 2014
_chemical_formula_moiety 'C30 H32 P2 S2'
_chemical_formula_sum 'C30 H32 P2 S2'
_chemical_formula_weight 518.65
_space_group_IT_number 7
_symmetry_cell_setting monoclinic
_symmetry_Int_Tables_number 7
_symmetry_space_group_name_Hall 'P -2yac'
_symmetry_space_group_name_H-M 'P 1 n 1'
_atom_sites_solution_hydrogens geom
_atom_sites_solution_primary direct
_atom_sites_solution_secondary difmap
_cell_angle_alpha 90.0000
_cell_angle_beta 97.158(7)
_cell_angle_gamma 90.0000
_cell_formula_units_Z 2
_cell_length_a 8.950(2)
_cell_length_b 11.086(3)
_cell_length_c 14.038(4)
_cell_measurement_reflns_used 3438
_cell_measurement_temperature 93
_cell_measurement_theta_max 27.34
_cell_measurement_theta_min 3.15
_cell_volume 1382.0(6)
_computing_cell_refinement 'CrystalClear-SM Expert 2.0 rc13'
_computing_data_collection 'CrystalClear-SM Expert 2.0 rc13 (Rigaku, 2009)'
_computing_data_reduction 'CrystalClear-SM Expert 2.0 rc13'
_computing_molecular_graphics 'CrystalStructure 4.0'
_computing_publication_material 'CrystalStructure 4.0 (Rigaku, 2010)'
_computing_structure_refinement 'SHELXL97 (Sheldrick, 2008)'
_computing_structure_solution 'SIR2002 (Burla, et al., 2003)'
_diffrn_ambient_temperature 93
_diffrn_detector_area_resol_mean 7.353
_diffrn_measured_fraction_theta_full 0.993
_diffrn_measured_fraction_theta_max 0.993
_diffrn_measurement_device_type 'Rigaku Mercury70'
_diffrn_measurement_method \w
_diffrn_radiation_type 'Mo K\a'
_diffrn_radiation_wavelength 0.71075
_diffrn_reflns_av_R_equivalents 0.0612
_diffrn_reflns_limit_h_max 10
_diffrn_reflns_limit_h_min -9
_diffrn_reflns_limit_k_max 13
_diffrn_reflns_limit_k_min -11
_diffrn_reflns_limit_l_max 13
_diffrn_reflns_limit_l_min -16
_diffrn_reflns_number 7554
_diffrn_reflns_theta_full 25.00
_diffrn_reflns_theta_max 25.00
_diffrn_standards_number 0
_exptl_absorpt_coefficient_mu 0.325
_exptl_absorpt_correction_T_max 0.987
_exptl_absorpt_correction_T_min 0.583
_exptl_absorpt_correction_type multi-scan
_exptl_absorpt_process_details 'REQAB (Rigaku, 1998)'
_exptl_crystal_colour colorless
_exptl_crystal_density_diffrn 1.246
_exptl_crystal_density_method 'not measured'
_exptl_crystal_description block
_exptl_crystal_F_000 548.00
_exptl_crystal_size_max 0.150
_exptl_crystal_size_mid 0.090
_exptl_crystal_size_min 0.040
_refine_diff_density_max 0.210
_refine_diff_density_min -0.200
_refine_ls_abs_structure_details 'Flack, H. D. (1983), Acta Cryst. A39, 876-881.  1199 Friedel Pairs'
_refine_ls_abs_structure_Flack 0.13(11)
_refine_ls_extinction_method none
_refine_ls_goodness_of_fit_ref 1.032
_refine_ls_hydrogen_treatment constr
_refine_ls_number_parameters 307
_refine_ls_number_reflns 3626
_refine_ls_number_restraints 2
_refine_ls_R_factor_gt 0.0517
_refine_ls_shift/su_max 0.001
_refine_ls_structure_factor_coef Fsqd
_refine_ls_weighting_details 'w = 1/[\s^2^(Fo^2^)+(0.0258P)^2^+0.7113P] where P=(Fo^2^+2Fc^2^)/3'
_refine_ls_weighting_scheme calc
_refine_ls_wR_factor_ref 0.1021
_reflns_number_gt 2643
_reflns_number_total 3626
_reflns_threshold_expression F^2^>2.0\s(F^2^)
_cod_data_source_file ic5014768_si_002.cif
_cod_data_source_block 4-S
_cod_depositor_comments 'Adding full bibliography for 4340598--4340607.cif.'
_cod_original_cell_volume 1382.1(6)
_cod_database_code 4340604

loop_
_symmetry_equiv_pos_site_id
_symmetry_equiv_pos_as_xyz
1 +X,+Y,+Z
2 1/2+X,-Y,1/2+Z

loop_
_atom_site_label
_atom_site_type_symbol
_atom_site_fract_x
_atom_site_fract_y
_atom_site_fract_z
_atom_site_U_iso_or_equiv
_atom_site_adp_type
_atom_site_occupancy
_atom_site_symmetry_multiplicity
_atom_site_calc_flag
_atom_site_refinement_flags
S1 S 1.1024(3) 0.69085(18) 1.09234(12) 0.0792(6) Uani 1.0 2 d .
S2 S 1.10136(18) 0.92563(13) 0.71619(12) 0.0530(5) Uani 1.0 2 d .
P1 P 1.07598(15) 0.72584(13) 0.95362(10) 0.0465(5) Uani 1.0 2 d .
P2 P 1.00058(15) 0.77839(12) 0.66609(10) 0.0387(4) Uani 1.0 2 d .
C1 C 1.0080(6) 0.5917(5) 0.8827(4) 0.0456(15) Uani 1.0 2 d .
C2 C 0.9526(8) 0.5028(6) 0.9379(5) 0.0649(18) Uani 1.0 2 d .
C3 C 0.9286(8) 0.3829(6) 0.9106(5) 0.078(3) Uani 1.0 2 d .
C4 C 0.9792(8) 0.3466(5) 0.8283(5) 0.0637(18) Uani 1.0 2 d .
C5 C 1.0392(6) 0.4329(5) 0.7703(4) 0.0432(14) Uani 1.0 2 d .
C6 C 1.1032(7) 0.3765(5) 0.6939(4) 0.0471(15) Uani 1.0 2 d .
C7 C 1.1686(7) 0.4475(5) 0.6319(4) 0.0509(16) Uani 1.0 2 d .
C8 C 1.1480(6) 0.5714(5) 0.6359(4) 0.0425(14) Uani 1.0 2 d .
C9 C 1.0784(6) 0.6299(5) 0.7064(4) 0.0353(13) Uani 1.0 2 d .
C10 C 1.0402(6) 0.5591(5) 0.7866(4) 0.0405(14) Uani 1.0 2 d .
C11 C 0.9925(10) 0.2228(5) 0.7847(6) 0.095(3) Uani 1.0 2 d .
C12 C 1.0843(9) 0.2425(5) 0.7008(6) 0.075(2) Uani 1.0 2 d .
C13 C 0.9390(7) 0.8474(5) 0.9271(4) 0.0476(15) Uani 1.0 2 d .
C14 C 0.7822(7) 0.8026(6) 0.9428(5) 0.0691(19) Uani 1.0 2 d .
C15 C 0.9768(8) 0.9596(6) 0.9876(6) 0.082(3) Uani 1.0 2 d .
C16 C 1.2580(7) 0.7585(6) 0.9122(5) 0.0498(16) Uani 1.0 2 d .
C17 C 1.3303(8) 0.8750(6) 0.9520(5) 0.073(2) Uani 1.0 2 d .
C18 C 1.3636(7) 0.6507(7) 0.9352(5) 0.079(2) Uani 1.0 2 d .
C19 C 0.9960(7) 0.7760(5) 0.5357(4) 0.0415(15) Uani 1.0 2 d .
C20 C 1.0865(7) 0.8528(6) 0.4915(5) 0.0591(17) Uani 1.0 2 d .
C21 C 1.0870(9) 0.8497(7) 0.3924(5) 0.075(2) Uani 1.0 2 d .
C22 C 0.9998(9) 0.7699(8) 0.3380(5) 0.082(3) Uani 1.0 2 d .
C23 C 0.9107(9) 0.6933(7) 0.3805(5) 0.090(3) Uani 1.0 2 d .
C24 C 0.9059(8) 0.6955(6) 0.4790(5) 0.0727(19) Uani 1.0 2 d .
C25 C 0.8030(7) 0.7694(5) 0.6839(4) 0.0427(15) Uani 1.0 2 d .
C26 C 0.7243(7) 0.8761(6) 0.6941(4) 0.0562(17) Uani 1.0 2 d .
C27 C 0.5703(8) 0.8711(8) 0.7015(5) 0.070(2) Uani 1.0 2 d .
C28 C 0.4970(8) 0.7632(9) 0.6983(5) 0.078(3) Uani 1.0 2 d .
C29 C 0.5726(8) 0.6568(8) 0.6883(5) 0.0687(19) Uani 1.0 2 d .
C30 C 0.7262(7) 0.6607(6) 0.6815(5) 0.0545(16) Uani 1.0 2 d .
H2 H 0.9291 0.5254 0.9996 0.0778 Uiso 1.0 2 calc R
H3 H 0.8785 0.3287 0.9484 0.0938 Uiso 1.0 2 calc R
H7 H 1.2270 0.4131 0.5868 0.0611 Uiso 1.0 2 calc R
H8 H 1.1837 0.6194 0.5875 0.0510 Uiso 1.0 2 calc R
H11A H 0.8918 0.1897 0.7616 0.1141 Uiso 1.0 2 calc R
H11B H 1.0449 0.1664 0.8324 0.1141 Uiso 1.0 2 calc R
H12A H 1.1836 0.2022 0.7135 0.0902 Uiso 1.0 2 calc R
H12B H 1.0302 0.2100 0.6405 0.0902 Uiso 1.0 2 calc R
H13 H 0.9368 0.8700 0.8580 0.0571 Uiso 1.0 2 calc R
H14A H 0.7085 0.8671 0.9268 0.0830 Uiso 1.0 2 calc R
H14B H 0.7824 0.7793 1.0101 0.0830 Uiso 1.0 2 calc R
H14C H 0.7554 0.7326 0.9014 0.0830 Uiso 1.0 2 calc R
H15A H 0.9063 1.0244 0.9656 0.0987 Uiso 1.0 2 calc R
H15B H 1.0798 0.9853 0.9811 0.0987 Uiso 1.0 2 calc R
H15C H 0.9687 0.9414 1.0551 0.0987 Uiso 1.0 2 calc R
H16 H 1.2402 0.7666 0.8408 0.0598 Uiso 1.0 2 calc R
H17A H 1.3509 0.8694 1.0221 0.0877 Uiso 1.0 2 calc R
H17B H 1.2618 0.9426 0.9345 0.0877 Uiso 1.0 2 calc R
H17C H 1.4249 0.8881 0.9251 0.0877 Uiso 1.0 2 calc R
H18A H 1.4602 0.6668 0.9116 0.0950 Uiso 1.0 2 calc R
H18B H 1.3181 0.5782 0.9039 0.0950 Uiso 1.0 2 calc R
H18C H 1.3801 0.6381 1.0048 0.0950 Uiso 1.0 2 calc R
H20 H 1.1494 0.9086 0.5291 0.0709 Uiso 1.0 2 calc R
H21 H 1.1490 0.9041 0.3628 0.0905 Uiso 1.0 2 calc R
H22 H 1.0010 0.7676 0.2705 0.0979 Uiso 1.0 2 calc R
H23 H 0.8502 0.6368 0.3422 0.1081 Uiso 1.0 2 calc R
H24 H 0.8412 0.6421 0.5074 0.0872 Uiso 1.0 2 calc R
H26 H 0.7750 0.9515 0.6961 0.0674 Uiso 1.0 2 calc R
H27 H 0.5162 0.9435 0.7087 0.0840 Uiso 1.0 2 calc R
H28 H 0.3921 0.7614 0.7031 0.0936 Uiso 1.0 2 calc R
H29 H 0.5208 0.5819 0.6861 0.0825 Uiso 1.0 2 calc R
H30 H 0.7793 0.5876 0.6750 0.0654 Uiso 1.0 2 calc R

loop_
_atom_site_aniso_label
_atom_site_aniso_U_11
_atom_site_aniso_U_22
_atom_site_aniso_U_33
_atom_site_aniso_U_12
_atom_site_aniso_U_13
_atom_site_aniso_U_23
S1 0.1107(16) 0.0893(14) 0.0370(11) 0.0049(12) 0.0067(10) 0.0021(10)
S2 0.0671(10) 0.0377(8) 0.0538(10) -0.0069(9) 0.0066(8) -0.0027(8)
P1 0.0552(11) 0.0490(9) 0.0356(10) 0.0011(9) 0.0064(8) -0.0023(9)
P2 0.0416(9) 0.0359(8) 0.0390(9) -0.0020(8) 0.0066(7) 0.0006(8)
C1 0.051(4) 0.037(4) 0.049(4) 0.003(3) 0.010(3) 0.001(3)
C2 0.086(5) 0.058(5) 0.057(5) -0.007(4) 0.036(4) 0.003(4)
C3 0.113(6) 0.047(4) 0.083(6) -0.021(4) 0.045(5) 0.005(4)
C4 0.092(5) 0.036(4) 0.064(5) -0.003(4) 0.012(4) 0.007(4)
C5 0.052(4) 0.030(3) 0.047(4) 0.004(3) 0.006(3) -0.002(3)
C6 0.053(4) 0.034(3) 0.054(4) 0.003(3) 0.002(4) -0.006(3)
C7 0.057(4) 0.046(4) 0.053(4) 0.011(4) 0.021(3) -0.009(3)
C8 0.039(4) 0.038(4) 0.050(4) -0.003(3) 0.006(3) 0.010(3)
C9 0.034(4) 0.032(3) 0.041(4) -0.003(3) 0.010(3) -0.006(3)
C10 0.038(3) 0.036(4) 0.048(4) 0.002(3) 0.006(3) -0.003(3)
C11 0.163(9) 0.043(5) 0.087(6) -0.021(5) 0.041(6) -0.000(5)
C12 0.106(6) 0.043(4) 0.077(5) 0.004(4) 0.013(5) -0.009(4)
C13 0.057(4) 0.046(4) 0.043(4) 0.003(3) 0.018(3) -0.004(3)
C14 0.065(5) 0.072(5) 0.075(5) 0.011(4) 0.025(4) 0.003(4)
C15 0.095(6) 0.062(5) 0.090(6) 0.020(4) 0.013(5) -0.029(5)
C16 0.049(4) 0.058(4) 0.041(4) 0.005(4) -0.000(3) 0.001(3)
C17 0.062(5) 0.071(5) 0.085(6) -0.017(4) 0.001(4) -0.012(4)
C18 0.056(5) 0.099(6) 0.081(6) 0.014(5) 0.002(4) 0.001(5)
C19 0.047(4) 0.043(4) 0.034(4) -0.003(3) 0.001(3) -0.001(3)
C20 0.061(5) 0.059(4) 0.058(5) -0.011(4) 0.010(4) -0.000(4)
C21 0.104(6) 0.080(6) 0.046(5) -0.011(5) 0.025(5) 0.015(4)
C22 0.105(7) 0.112(7) 0.028(4) 0.003(5) 0.009(4) 0.008(5)
C23 0.115(7) 0.119(7) 0.032(5) -0.045(6) -0.010(4) -0.007(4)
C24 0.083(5) 0.083(5) 0.050(5) -0.023(4) 0.002(4) 0.009(4)
C25 0.045(4) 0.047(4) 0.035(4) 0.007(4) -0.001(3) 0.006(3)
C26 0.055(5) 0.066(5) 0.045(4) 0.015(4) -0.000(3) 0.010(4)
C27 0.055(5) 0.095(6) 0.058(5) 0.036(5) 0.002(4) -0.000(5)
C28 0.044(5) 0.132(8) 0.059(5) -0.005(6) 0.011(4) -0.007(5)
C29 0.048(5) 0.095(6) 0.063(5) -0.012(5) 0.003(4) -0.005(4)
C30 0.044(4) 0.062(5) 0.057(5) -0.006(4) 0.005(3) -0.003(4)

loop_
_atom_type_symbol
_atom_type_description
_atom_type_scat_dispersion_real
_atom_type_scat_dispersion_imag
_atom_type_scat_source
C C 0.0033 0.0016
;
International Tables for Crystallography
(1992, Vol. C, Tables 4.2.6.8 and 6.1.1.4)
;
H H 0.0000 0.0000
;
International Tables for Crystallography
(1992, Vol. C, Table 6.1.1.4)
;
P P 0.1023 0.0942
;
International Tables for Crystallography
(1992, Vol. C, Tables 4.2.6.8 and 6.1.1.4)
;
S S 0.1246 0.1234
;
International Tables for Crystallography
(1992, Vol. C, Tables 4.2.6.8 and 6.1.1.4)
;

loop_
_geom_angle_atom_site_label_1
_geom_angle_atom_site_label_2
_geom_angle_atom_site_label_3
_geom_angle
_geom_angle_publ_flag
S1 P1 C1 111.4(2) yes
S1 P1 C13 109.9(2) yes
S1 P1 C16 110.5(2) yes
C1 P1 C13 108.4(3) yes
C1 P1 C16 103.5(3) yes
C13 P1 C16 113.0(3) yes
S2 P2 C9 119.64(17) yes
S2 P2 C19 108.96(19) yes
S2 P2 C25 114.2(2) yes
C9 P2 C19 104.7(3) yes
C9 P2 C25 104.2(3) yes
C19 P2 C25 103.7(3) yes
P1 C1 C2 112.8(5) yes
P1 C1 C10 127.4(4) yes
C2 C1 C10 117.9(5) yes
C1 C2 C3 125.4(6) yes
C2 C3 C4 117.5(7) yes
C3 C4 C5 119.0(6) yes
C3 C4 C11 131.8(6) yes
C5 C4 C11 109.1(6) yes
C4 C5 C6 110.9(5) yes
C4 C5 C10 125.0(6) yes
C6 C5 C10 124.1(5) yes
C5 C6 C7 118.3(5) yes
C5 C6 C12 109.1(6) yes
C7 C6 C12 132.5(6) yes
C6 C7 C8 118.5(6) yes
C7 C8 C9 124.3(6) yes
P2 C9 C8 112.4(4) yes
P2 C9 C10 127.2(4) yes
C8 C9 C10 118.0(5) yes
C1 C10 C5 113.3(5) yes
C1 C10 C9 132.6(5) yes
C5 C10 C9 114.0(5) yes
C4 C11 C12 105.0(6) yes
C6 C12 C11 105.4(5) yes
P1 C13 C14 109.6(4) yes
P1 C13 C15 113.1(4) yes
C14 C13 C15 109.3(5) yes
P1 C16 C17 114.0(5) yes
P1 C16 C18 109.2(5) yes
C17 C16 C18 111.2(5) yes
P2 C19 C20 120.1(5) yes
P2 C19 C24 121.6(5) yes
C20 C19 C24 118.3(6) yes
C19 C20 C21 120.6(6) yes
C20 C21 C22 120.5(7) yes
C21 C22 C23 119.5(7) yes
C22 C23 C24 121.4(7) yes
C19 C24 C23 119.7(7) yes
P2 C25 C26 118.7(5) yes
P2 C25 C30 122.1(5) yes
C26 C25 C30 119.0(6) yes
C25 C26 C27 119.4(6) yes
C26 C27 C28 120.6(7) yes
C27 C28 C29 121.0(7) yes
C28 C29 C30 118.9(7) yes
C25 C30 C29 121.1(6) yes

loop_
_geom_bond_atom_site_label_1
_geom_bond_atom_site_label_2
_geom_bond_distance
_geom_bond_publ_flag
S1 P1 1.971(3) yes
S2 P2 1.953(2) yes
P1 C1 1.850(6) yes
P1 C13 1.829(6) yes
P1 C16 1.833(6) yes
P2 C9 1.849(5) yes
P2 C19 1.826(6) yes
P2 C25 1.819(6) yes
C1 C2 1.383(9) yes
C1 C10 1.460(8) yes
C2 C3 1.392(9) yes
C3 C4 1.354(10) yes
C4 C5 1.406(9) yes
C4 C11 1.513(9) yes
C5 C6 1.421(8) yes
C5 C10 1.417(7) yes
C6 C7 1.360(9) yes
C6 C12 1.499(8) yes
C7 C8 1.388(8) yes
C8 C9 1.393(8) yes
C9 C10 1.447(8) yes
C11 C12 1.534(12) yes
C13 C14 1.530(9) yes
C13 C15 1.520(9) yes
C16 C17 1.519(9) yes
C16 C18 1.533(9) yes
C19 C20 1.376(9) yes
C19 C24 1.385(9) yes
C20 C21 1.393(10) yes
C21 C22 1.351(11) yes
C22 C23 1.353(12) yes
C23 C24 1.389(10) yes
C25 C26 1.393(9) yes
C25 C30 1.386(9) yes
C26 C27 1.396(10) yes
C27 C28 1.362(13) yes
C28 C29 1.375(12) yes
C29 C30 1.390(9) yes
